data_7045834
loop_
_publ_author_name
'Sanchez-Perez, Clara'
'Knapp, Caroline E.'
'Karjalainen, Minna M.'
'Oilunkaniemi, Raija'
'Carmalt, Claire J.'
'Laitinen, Risto S.'

_publ_section_title
;
 Macrocycles containing 1,1'-ferrocenyldiselenolato ligands on group 4
 metallocenes.
;
_journal_issue 15
_journal_name_full 'Dalton transactions (Cambridge, England : 2003)'
_journal_page_first 5415
_journal_page_last 5421
_journal_paper_doi 10.1039/c8dt00300a
_journal_volume 47
_journal_year 2018
_chemical_formula_sum 'C44 H44 Fe2 O Se4 Zr2'
_chemical_formula_weight 1198.77
_chemical_name_systematic Bis(1,1'-ferrocenyldiselenolato)bis{bis(cyclopentadienyl)zirconium}
_chemical_properties_physical Air-sensitive,Moisture-sensitive
_space_group_crystal_system triclinic
_space_group_IT_number 2
_space_group_name_Hall '-P 1'
_space_group_name_H-M_alt 'P -1'
_symmetry_space_group_name_Hall '-P 1'
_symmetry_space_group_name_H-M 'P -1'
_atom_sites_solution_hydrogens geom
_atom_sites_solution_primary direct
_atom_sites_solution_secondary difmap
_audit_creation_method SHELXL-2016/6
_audit_update_record
;
2017-12-12 deposited with the CCDC.
2018-03-12 downloaded from the CCDC.
;
_cell_angle_alpha 99.53(3)
_cell_angle_beta 109.08(3)
_cell_angle_gamma 108.16(3)
_cell_formula_units_Z 2
_cell_length_a 11.542(2)
_cell_length_b 14.304(3)
_cell_length_c 14.484(3)
_cell_measurement_reflns_used 6357
_cell_measurement_temperature 120(2)
_cell_measurement_theta_max 25.999
_cell_measurement_theta_min 3.015
_cell_volume 2049.9(11)
_computing_cell_refinement 'DENZO-SMN (Otwinowski & Minor, 1997)'
_computing_data_collection 'COLLECT (Bruker, 2008)'
_computing_data_reduction 'DENZO-SMN (Otwinowski & Minor, 1997)'
_computing_molecular_graphics 'DIAMOND (Brandenburg, 2006)'
_computing_publication_material 'WinGX (Farrugia, 1999)'
_computing_structure_refinement 'SHELXL-2016/6 (Sheldrick, 2016)'
_computing_structure_solution 'SHELXS-2016/6 (Sheldrick, 2016)'
_diffrn_ambient_temperature 120(2)
_diffrn_measured_fraction_theta_full 0.960
_diffrn_measured_fraction_theta_max 0.956
_diffrn_measurement_device_type 'Bruker Nonius Kappaccd'
_diffrn_measurement_method '\f scans, and \w scans with \k offsets'
_diffrn_radiation_type MoK\a
_diffrn_radiation_wavelength 0.71073
_diffrn_reflns_av_R_equivalents 0.1038
_diffrn_reflns_av_unetI/netI 0.0780
_diffrn_reflns_Laue_measured_fraction_full 0.960
_diffrn_reflns_Laue_measured_fraction_max 0.956
_diffrn_reflns_limit_h_max 14
_diffrn_reflns_limit_h_min -14
_diffrn_reflns_limit_k_max 17
_diffrn_reflns_limit_k_min -16
_diffrn_reflns_limit_l_max 17
_diffrn_reflns_limit_l_min -17
_diffrn_reflns_number 21767
_diffrn_reflns_point_group_measured_fraction_full 0.960
_diffrn_reflns_point_group_measured_fraction_max 0.956
_diffrn_reflns_theta_full 25.242
_diffrn_reflns_theta_max 25.999
_diffrn_reflns_theta_min 3.015
_diffrn_source 'fine-focus sealed tube'
_exptl_absorpt_coefficient_mu 4.773
_exptl_absorpt_correction_T_max 0.9954
_exptl_absorpt_correction_T_min 0.9188
_exptl_absorpt_correction_type multi-scan
_exptl_absorpt_process_details 'XPREP in SHELXTL (Sheldrick 2008)'
_exptl_crystal_colour 'dark red'
_exptl_crystal_density_diffrn 1.942
_exptl_crystal_description block
_exptl_crystal_F_000 1168
_exptl_crystal_recrystallization_method 'Re-crystallisation from solvent: tetrahydrofuran'
_exptl_crystal_size_max 0.20
_exptl_crystal_size_mid 0.18
_exptl_crystal_size_min 0.15
_refine_diff_density_max 1.271
_refine_diff_density_min -1.224
_refine_diff_density_rms 0.281
_refine_ls_extinction_coef 0.0140(9)
_refine_ls_extinction_expression Fc^*^=kFc[1+0.001xFc^2^\l^3^/sin(2\q)]^-1/4^
_refine_ls_extinction_method 'SHELXL-2016/6 (Sheldrick 2016)'
_refine_ls_goodness_of_fit_ref 1.112
_refine_ls_hydrogen_treatment constr
_refine_ls_matrix_type full
_refine_ls_number_parameters 479
_refine_ls_number_reflns 7696
_refine_ls_number_restraints 0
_refine_ls_restrained_S_all 1.112
_refine_ls_R_factor_all 0.0774
_refine_ls_R_factor_gt 0.0628
_refine_ls_shift/su_max 0.000
_refine_ls_shift/su_mean 0.000
_refine_ls_structure_factor_coef Fsqd
_refine_ls_weighting_details 'w=1/[\s^2^(Fo^2^)+(0.0934P)^2^+5.6351P] where P=(Fo^2^+2Fc^2^)/3'
_refine_ls_weighting_scheme calc
_refine_ls_wR_factor_gt 0.1567
_refine_ls_wR_factor_ref 0.1679
_reflns_Friedel_coverage 0.000
_reflns_number_gt 6357
_reflns_number_total 7696
_reflns_threshold_expression 'I > 2\s(I)'
_cod_data_source_file c8dt00300a2.cif
_cod_data_source_block cmpd2
_cod_depositor_comments 'Adding full bibliography for 7045833--7045836.cif.'
_cod_original_cell_volume 2050.0(9)
_cod_database_code 7045834
_shelx_shelxl_version_number 2016/6
_shelx_space_group_comment
;
The symmetry employed for this shelxl refinement is uniquely defined
by the following loop, which should always be used as a source of
symmetry information in preference to the above space-group names.
They are only intended as comments.
;

loop_
_space_group_symop_operation_xyz
'x, y, z'
'-x, -y, -z'

loop_
_atom_site_label
_atom_site_type_symbol
_atom_site_fract_x
_atom_site_fract_y
_atom_site_fract_z
_atom_site_U_iso_or_equiv
_atom_site_adp_type
_atom_site_occupancy
_atom_site_site_symmetry_order
_atom_site_calc_flag
_atom_site_refinement_flags_posn
_atom_site_refinement_flags_adp
C1 C -0.1127(10) 0.0789(8) -0.0326(9) 0.054(3) Uani 1 1 d . .
H1A H -0.124367 0.012549 -0.020533 0.065 Uiso 1 1 calc R U
H1B H -0.140865 0.068800 -0.105604 0.065 Uiso 1 1 calc R U
C2 C -0.1952(9) 0.1241(7) 0.0059(7) 0.037(2) Uani 1 1 d . .
H2A H -0.260433 0.072601 0.019098 0.044 Uiso 1 1 calc R U
H2B H -0.240750 0.153491 -0.042557 0.044 Uiso 1 1 calc R U
C3 C -0.0933(9) 0.2058(8) 0.1029(8) 0.046(3) Uani 1 1 d . .
H3A H -0.082149 0.178505 0.160827 0.056 Uiso 1 1 calc R U
H3B H -0.119003 0.263468 0.115568 0.056 Uiso 1 1 calc R U
C4 C 0.0349(9) 0.2386(7) 0.0848(7) 0.0312(19) Uani 1 1 d . .
H4A H 0.040895 0.292813 0.052055 0.037 Uiso 1 1 calc R U
H4B H 0.112733 0.262942 0.148797 0.037 Uiso 1 1 calc R U
C111 C 0.2953(7) 0.1517(6) 0.3410(6) 0.0200(15) Uani 1 1 d . .
C112 C 0.3301(8) 0.1061(6) 0.4202(6) 0.0223(16) Uani 1 1 d . .
H112 H 0.412801 0.128893 0.474423 0.027 Uiso 1 1 calc R U
C113 C 0.2139(8) 0.0185(6) 0.4008(6) 0.0262(17) Uani 1 1 d . .
H113 H 0.208177 -0.026090 0.440687 0.031 Uiso 1 1 calc R U
C114 C 0.1094(8) 0.0105(6) 0.3117(6) 0.0281(18) Uani 1 1 d . .
H114 H 0.023265 -0.040047 0.282725 0.034 Uiso 1 1 calc R U
C115 C 0.1582(8) 0.0927(6) 0.2739(6) 0.0247(17) Uani 1 1 d . .
H115 H 0.109992 0.106047 0.215983 0.030 Uiso 1 1 calc R U
C121 C 0.1756(7) 0.1885(5) 0.5613(5) 0.0177(15) Uani 1 1 d . .
C122 C 0.2519(8) 0.2775(5) 0.5412(6) 0.0213(16) Uani 1 1 d . .
H122 H 0.341595 0.319394 0.579198 0.026 Uiso 1 1 calc R U
C123 C 0.1643(8) 0.2898(6) 0.4519(6) 0.0241(17) Uani 1 1 d . .
H123 H 0.186466 0.341514 0.421781 0.029 Uiso 1 1 calc R U
C124 C 0.0376(8) 0.2084(6) 0.4178(6) 0.0245(17) Uani 1 1 d . .
H124 H -0.037422 0.197296 0.360450 0.029 Uiso 1 1 calc R U
C125 C 0.0435(7) 0.1468(6) 0.4849(5) 0.0203(15) Uani 1 1 d . .
H125 H -0.026685 0.089333 0.479933 0.024 Uiso 1 1 calc R U
C211 C 0.7624(7) 0.3611(6) 0.6116(6) 0.0186(15) Uani 1 1 d . .
C212 C 0.6697(8) 0.4053(6) 0.6160(6) 0.0201(15) Uani 1 1 d . .
H212 H 0.578585 0.375564 0.575710 0.024 Uiso 1 1 calc R U
C213 C 0.7392(9) 0.5033(6) 0.6925(7) 0.0307(19) Uani 1 1 d . .
H213 H 0.702132 0.548527 0.711096 0.037 Uiso 1 1 calc R U
C214 C 0.8770(9) 0.5186(6) 0.7352(7) 0.0300(19) Uani 1 1 d . .
H214 H 0.945569 0.576134 0.786740 0.036 Uiso 1 1 calc R U
C215 C 0.8910(8) 0.4318(6) 0.6861(6) 0.0226(16) Uani 1 1 d . .
H215 H 0.970204 0.422127 0.699632 0.027 Uiso 1 1 calc R U
C221 C 0.6490(7) 0.3630(6) 0.8379(6) 0.0176(15) Uani 1 1 d . .
C222 C 0.7865(8) 0.4096(7) 0.9052(6) 0.0267(17) Uani 1 1 d . .
H222 H 0.828153 0.471219 0.957975 0.032 Uiso 1 1 calc R U
C223 C 0.8483(8) 0.3448(7) 0.8769(7) 0.0306(19) Uani 1 1 d . .
H223 H 0.938662 0.358098 0.906782 0.037 Uiso 1 1 calc R U
C224 C 0.7490(8) 0.2554(6) 0.7948(6) 0.0242(17) Uani 1 1 d . .
H224 H 0.762575 0.200211 0.762988 0.029 Uiso 1 1 calc R U
C225 C 0.6265(8) 0.2672(6) 0.7712(6) 0.0235(16) Uani 1 1 d . .
H225 H 0.544779 0.220458 0.720771 0.028 Uiso 1 1 calc R U
C311 C 0.5349(9) 0.0520(6) 0.3073(7) 0.0292(19) Uani 1 1 d . .
H311 H 0.506875 0.025314 0.354265 0.035 Uiso 1 1 calc R U
C312 C 0.4570(8) 0.0699(7) 0.2237(7) 0.036(2) Uani 1 1 d . .
H312 H 0.366831 0.056723 0.203844 0.043 Uiso 1 1 calc R U
C313 C 0.5364(9) 0.1116(6) 0.1729(6) 0.0305(19) Uani 1 1 d . .
H313 H 0.508632 0.131797 0.114353 0.037 Uiso 1 1 calc R U
C314 C 0.6636(8) 0.1172(6) 0.2260(6) 0.0242(17) Uani 1 1 d . .
H314 H 0.736191 0.140963 0.208884 0.029 Uiso 1 1 calc R U
C315 C 0.6638(9) 0.0806(6) 0.3102(7) 0.032(2) Uani 1 1 d . .
H315 H 0.736372 0.076253 0.358974 0.039 Uiso 1 1 calc R U
C321 C 0.7178(8) 0.3624(6) 0.2488(6) 0.0237(16) Uani 1 1 d . .
H321 H 0.693640 0.334446 0.179266 0.028 Uiso 1 1 calc R U
C322 C 0.8293(8) 0.3640(6) 0.3288(7) 0.0262(17) Uani 1 1 d . .
H322 H 0.891151 0.337676 0.321798 0.031 Uiso 1 1 calc R U
C323 C 0.8287(9) 0.4134(7) 0.4219(7) 0.035(2) Uani 1 1 d . .
H323 H 0.891316 0.426451 0.487359 0.042 Uiso 1 1 calc R U
C324 C 0.7168(9) 0.4390(6) 0.3975(7) 0.0295(19) Uani 1 1 d . .
H324 H 0.691000 0.470502 0.444344 0.035 Uiso 1 1 calc R U
C325 C 0.6503(8) 0.4092(6) 0.2907(6) 0.0254(17) Uani 1 1 d . .
H325 H 0.574348 0.419083 0.254368 0.030 Uiso 1 1 calc R U
C411 C 0.5060(8) 0.2495(6) 0.9711(6) 0.0231(16) Uani 1 1 d . .
H411 H 0.592967 0.294246 0.987808 0.028 Uiso 1 1 calc R U
C412 C 0.4373(8) 0.1535(6) 0.8957(6) 0.0220(16) Uani 1 1 d . .
H412 H 0.470009 0.123709 0.853431 0.026 Uiso 1 1 calc R U
C413 C 0.3094(8) 0.1103(6) 0.8957(6) 0.0231(16) Uani 1 1 d . .
H413 H 0.242894 0.046995 0.852746 0.028 Uiso 1 1 calc R U
C414 C 0.2993(8) 0.1784(6) 0.9709(6) 0.0239(17) Uani 1 1 d . .
H414 H 0.225642 0.167526 0.987289 0.029 Uiso 1 1 calc R U
C415 C 0.4208(8) 0.2672(7) 1.0180(6) 0.0273(18) Uani 1 1 d . .
H415 H 0.440740 0.325431 1.069349 0.033 Uiso 1 1 calc R U
C421 C 0.0946(7) 0.2760(6) 0.7473(6) 0.0189(15) Uani 1 1 d . .
H421 H 0.034008 0.226233 0.685643 0.023 Uiso 1 1 calc R U
C422 C 0.1907(7) 0.3708(6) 0.7578(6) 0.0228(16) Uani 1 1 d . .
H422 H 0.206621 0.393899 0.705057 0.027 Uiso 1 1 calc R U
C423 C 0.2594(7) 0.4251(6) 0.8650(6) 0.0215(16) Uani 1 1 d . .
H423 H 0.327594 0.490401 0.894411 0.026 Uiso 1 1 calc R U
C424 C 0.2056(8) 0.3622(6) 0.9175(6) 0.0242(17) Uani 1 1 d . .
H424 H 0.231788 0.379135 0.988030 0.029 Uiso 1 1 calc R U
C425 C 0.1048(7) 0.2685(6) 0.8456(6) 0.0205(15) Uani 1 1 d . .
H425 H 0.054871 0.212647 0.860239 0.025 Uiso 1 1 calc R U
Fe1 Fe 0.17650(10) 0.14876(8) 0.41963(8) 0.0161(2) Uani 1 1 d . .
Fe2 Fe 0.76126(10) 0.38794(8) 0.75391(8) 0.0164(2) Uani 1 1 d . .
O1 O 0.0239(6) 0.1475(5) 0.0197(5) 0.0381(15) Uani 1 1 d . .
Se1 Se 0.40882(7) 0.27542(6) 0.32915(6) 0.0201(2) Uani 1 1 d . .
Se2 Se 0.24221(7) 0.13045(5) 0.66608(5) 0.0178(2) Uani 1 1 d . .
Se3 Se 0.72146(7) 0.22869(6) 0.52549(5) 0.0197(2) Uani 1 1 d . .
Se4 Se 0.51801(7) 0.41968(5) 0.83569(6) 0.0179(2) Uani 1 1 d . .
Zr1 Zr 0.62672(6) 0.24528(5) 0.33935(5) 0.01392(19) Uani 1 1 d . .
Zr2 Zr 0.31706(6) 0.26961(5) 0.84018(5) 0.01372(19) Uani 1 1 d . .

loop_
_atom_site_aniso_label
_atom_site_aniso_U_11
_atom_site_aniso_U_22
_atom_site_aniso_U_33
_atom_site_aniso_U_23
_atom_site_aniso_U_13
_atom_site_aniso_U_12
C1 0.037(5) 0.037(6) 0.064(7) -0.011(5) 0.021(5) -0.006(4)
C2 0.028(4) 0.030(5) 0.042(5) 0.005(4) 0.016(4) 0.000(4)
C3 0.035(5) 0.041(6) 0.051(6) -0.009(5) 0.023(5) 0.004(4)
C4 0.032(4) 0.027(4) 0.031(4) 0.005(4) 0.016(4) 0.004(4)
C111 0.017(3) 0.014(4) 0.020(4) 0.002(3) 0.005(3) -0.001(3)
C112 0.024(4) 0.022(4) 0.032(4) 0.013(3) 0.017(3) 0.014(3)
C113 0.039(5) 0.013(4) 0.037(4) 0.011(3) 0.026(4) 0.010(3)
C114 0.032(4) 0.007(3) 0.037(5) -0.003(3) 0.022(4) -0.005(3)
C115 0.024(4) 0.023(4) 0.025(4) 0.002(3) 0.014(3) 0.004(3)
C121 0.018(3) 0.008(3) 0.020(3) 0.002(3) 0.005(3) 0.001(3)
C122 0.026(4) 0.009(3) 0.024(4) 0.000(3) 0.009(3) 0.004(3)
C123 0.040(5) 0.022(4) 0.021(4) 0.013(3) 0.015(3) 0.017(4)
C124 0.026(4) 0.029(4) 0.025(4) 0.009(3) 0.012(3) 0.016(4)
C125 0.014(3) 0.023(4) 0.016(3) 0.000(3) 0.004(3) 0.002(3)
C211 0.023(4) 0.015(4) 0.021(4) 0.009(3) 0.012(3) 0.006(3)
C212 0.022(4) 0.025(4) 0.021(4) 0.013(3) 0.013(3) 0.010(3)
C213 0.049(5) 0.022(4) 0.038(5) 0.017(4) 0.027(4) 0.019(4)
C214 0.034(4) 0.013(4) 0.039(5) -0.002(3) 0.025(4) -0.002(3)
C215 0.020(4) 0.021(4) 0.026(4) 0.006(3) 0.014(3) 0.004(3)
C221 0.012(3) 0.018(4) 0.024(4) 0.008(3) 0.009(3) 0.005(3)
C222 0.023(4) 0.037(5) 0.021(4) 0.008(3) 0.011(3) 0.012(4)
C223 0.028(4) 0.047(5) 0.035(4) 0.026(4) 0.018(4) 0.024(4)
C224 0.036(4) 0.021(4) 0.024(4) 0.010(3) 0.019(3) 0.013(3)
C225 0.028(4) 0.020(4) 0.025(4) 0.011(3) 0.013(3) 0.007(3)
C311 0.041(5) 0.007(3) 0.033(4) 0.000(3) 0.019(4) 0.000(3)
C312 0.018(4) 0.028(5) 0.042(5) -0.015(4) 0.005(4) 0.004(3)
C313 0.045(5) 0.024(4) 0.020(4) 0.002(3) 0.009(4) 0.016(4)
C314 0.030(4) 0.017(4) 0.030(4) 0.001(3) 0.022(3) 0.006(3)
C315 0.041(5) 0.016(4) 0.033(4) 0.003(3) 0.003(4) 0.020(4)
C321 0.030(4) 0.014(4) 0.032(4) 0.013(3) 0.020(3) 0.003(3)
C322 0.021(4) 0.022(4) 0.036(4) 0.014(3) 0.012(3) 0.005(3)
C323 0.029(4) 0.028(5) 0.032(4) 0.012(4) 0.010(4) -0.007(4)
C324 0.043(5) 0.012(4) 0.033(4) 0.004(3) 0.023(4) 0.002(3)
C325 0.022(4) 0.024(4) 0.041(5) 0.022(4) 0.018(4) 0.011(3)
C411 0.019(4) 0.027(4) 0.023(4) 0.014(3) 0.004(3) 0.009(3)
C412 0.027(4) 0.027(4) 0.025(4) 0.017(3) 0.015(3) 0.017(3)
C413 0.027(4) 0.018(4) 0.023(4) 0.008(3) 0.007(3) 0.009(3)
C414 0.032(4) 0.027(4) 0.027(4) 0.021(3) 0.017(3) 0.017(4)
C415 0.031(4) 0.036(5) 0.019(4) 0.011(3) 0.009(3) 0.016(4)
C421 0.010(3) 0.018(4) 0.028(4) 0.008(3) 0.007(3) 0.005(3)
C422 0.018(4) 0.025(4) 0.032(4) 0.014(3) 0.010(3) 0.013(3)
C423 0.014(3) 0.014(4) 0.035(4) 0.007(3) 0.012(3) 0.002(3)
C424 0.028(4) 0.030(4) 0.029(4) 0.010(3) 0.017(3) 0.021(4)
C425 0.018(3) 0.014(4) 0.032(4) 0.007(3) 0.012(3) 0.008(3)
Fe1 0.0148(5) 0.0135(5) 0.0192(5) 0.0042(4) 0.0074(4) 0.0036(4)
Fe2 0.0150(5) 0.0149(5) 0.0194(5) 0.0044(4) 0.0081(4) 0.0045(4)
O1 0.033(3) 0.030(3) 0.048(4) 0.002(3) 0.024(3) 0.004(3)
Se1 0.0175(4) 0.0168(4) 0.0305(4) 0.0111(3) 0.0116(3) 0.0076(3)
Se2 0.0202(4) 0.0125(4) 0.0181(4) 0.0036(3) 0.0057(3) 0.0050(3)
Se3 0.0234(4) 0.0174(4) 0.0186(4) 0.0070(3) 0.0068(3) 0.0086(3)
Se4 0.0140(4) 0.0138(4) 0.0262(4) 0.0057(3) 0.0093(3) 0.0041(3)
Zr1 0.0134(3) 0.0108(3) 0.0174(3) 0.0056(3) 0.0065(3) 0.0029(3)
Zr2 0.0130(3) 0.0124(3) 0.0164(3) 0.0050(3) 0.0063(3) 0.0043(3)

loop_
_atom_type_symbol
_atom_type_description
_atom_type_scat_dispersion_real
_atom_type_scat_dispersion_imag
_atom_type_scat_source
C C 0.0033 0.0016 'International Tables Vol C Tables 4.2.6.8 and 6.1.1.4'
H H 0.0000 0.0000 'International Tables Vol C Tables 4.2.6.8 and 6.1.1.4'
Fe Fe 0.3463 0.8444 'International Tables Vol C Tables 4.2.6.8 and 6.1.1.4'
O O 0.0106 0.0060 'International Tables Vol C Tables 4.2.6.8 and 6.1.1.4'
Se Se -0.0929 2.2259 'International Tables Vol C Tables 4.2.6.8 and 6.1.1.4'
Zr Zr -2.9673 0.5597 'International Tables Vol C Tables 4.2.6.8 and 6.1.1.4'

loop_
_geom_angle_atom_site_label_1
_geom_angle_atom_site_label_2
_geom_angle_atom_site_label_3
_geom_angle
O1 C1 C2 109.1(7)
O1 C1 H1A 109.9
C2 C1 H1A 109.9
O1 C1 H1B 109.9
C2 C1 H1B 109.9
H1A C1 H1B 108.3
C3 C2 C1 102.7(7)
C3 C2 H2A 111.2
C1 C2 H2A 111.2
C3 C2 H2B 111.2
C1 C2 H2B 111.2
H2A C2 H2B 109.1
C2 C3 C4 104.5(7)
C2 C3 H3A 110.8
C4 C3 H3A 110.8
C2 C3 H3B 110.8
C4 C3 H3B 110.8
H3A C3 H3B 108.9
O1 C4 C3 104.0(7)
O1 C4 H4A 111.0
C3 C4 H4A 111.0
O1 C4 H4B 111.0
C3 C4 H4B 111.0
H4A C4 H4B 109.0
C112 C111 C115 108.4(7)
C112 C111 Se1 126.0(5)
C115 C111 Se1 125.5(6)
C112 C111 Fe1 69.7(4)
C115 C111 Fe1 69.6(4)
Se1 C111 Fe1 124.0(4)
C111 C112 C113 106.8(7)
C111 C112 Fe1 69.6(4)
C113 C112 Fe1 69.1(4)
C111 C112 H112 126.6
C113 C112 H112 126.6
Fe1 C112 H112 126.2
C114 C113 C112 109.1(7)
C114 C113 Fe1 70.2(4)
C112 C113 Fe1 69.9(4)
C114 C113 H113 125.5
C112 C113 H113 125.5
Fe1 C113 H113 126.0
C113 C114 C115 107.9(7)
C113 C114 Fe1 69.4(4)
C115 C114 Fe1 69.8(4)
C113 C114 H114 126.0
C115 C114 H114 126.0
Fe1 C114 H114 126.4
C114 C115 C111 107.8(7)
C114 C115 Fe1 69.8(4)
C111 C115 Fe1 69.5(4)
C114 C115 H115 126.1
C111 C115 H115 126.1
Fe1 C115 H115 126.2
C125 C121 C122 108.0(6)
C125 C121 Se2 125.6(5)
C122 C121 Se2 126.2(5)
C125 C121 Fe1 69.8(4)
C122 C121 Fe1 69.4(4)
Se2 C121 Fe1 123.0(3)
C123 C122 C121 107.5(6)
C123 C122 Fe1 69.9(4)
C121 C122 Fe1 69.3(4)
C123 C122 H122 126.3
C121 C122 H122 126.3
Fe1 C122 H122 126.1
C124 C123 C122 107.4(6)
C124 C123 Fe1 68.9(4)
C122 C123 Fe1 69.1(4)
C124 C123 H123 126.3
C122 C123 H123 126.3
Fe1 C123 H123 127.3
C125 C124 C123 109.2(6)
C125 C124 Fe1 70.2(4)
C123 C124 Fe1 70.5(4)
C125 C124 H124 125.4
C123 C124 H124 125.4
Fe1 C124 H124 125.5
C124 C125 C121 107.9(7)
C124 C125 Fe1 69.2(4)
C121 C125 Fe1 69.6(4)
C124 C125 H125 126.1
C121 C125 H125 126.1
Fe1 C125 H125 126.8
C212 C211 C215 107.6(6)
C212 C211 Se3 126.0(6)
C215 C211 Se3 126.4(5)
C212 C211 Fe2 69.3(4)
C215 C211 Fe2 69.7(4)
Se3 C211 Fe2 124.5(4)
C211 C212 C213 108.7(7)
C211 C212 Fe2 70.0(4)
C213 C212 Fe2 70.0(4)
C211 C212 H222 125.7
C213 C212 H222 125.7
Fe2 C212 H222 125.9
C212 C213 C214 106.9(7)
C212 C213 Fe2 68.9(4)
C214 C213 Fe2 69.7(4)
C212 C213 H223 126.5
C214 C213 H223 126.5
Fe2 C213 H223 126.5
C215 C214 C213 108.4(7)
C215 C214 Fe2 69.7(4)
C213 C214 Fe2 69.3(4)
C215 C214 H224 125.8
C213 C214 H224 125.8
Fe2 C214 H224 126.7
C214 C215 C211 108.4(7)
C214 C215 Fe2 70.1(4)
C211 C215 Fe2 69.3(4)
C214 C215 H225 125.8
C211 C215 H225 125.8
Fe2 C215 H225 126.4
C222 C221 C225 107.9(6)
C222 C221 Se4 125.9(6)
C225 C221 Se4 126.2(5)
C222 C221 Fe2 70.8(4)
C225 C221 Fe2 69.7(4)
Se4 C221 Fe2 124.4(4)
C223 C222 C221 107.4(7)
C223 C222 Fe2 68.5(4)
C221 C222 Fe2 68.7(4)
C223 C222 H212 126.3
C221 C222 H212 126.3
Fe2 C222 H212 128.1
C222 C223 C224 109.0(7)
C222 C223 Fe2 71.1(4)
C224 C223 Fe2 70.2(4)
C222 C223 H213 125.5
C224 C223 H213 125.5
Fe2 C223 H213 124.8
C225 C224 C223 107.1(7)
C225 C224 Fe2 69.5(4)
C223 C224 Fe2 68.8(4)
C225 C224 H214 126.5
C223 C224 H214 126.5
Fe2 C224 H214 126.8
C224 C225 C221 108.7(7)
C224 C225 Fe2 70.2(4)
C221 C225 Fe2 69.3(4)
C224 C225 H215 125.7
C221 C225 H215 125.7
Fe2 C225 H215 126.5
C312 C311 C315 108.4(8)
C312 C311 Zr1 73.7(5)
C315 C311 Zr1 73.2(4)
C312 C311 H311 125.8
C315 C311 H311 125.8
Zr1 C311 H311 119.1
C311 C312 C313 108.5(7)
C311 C312 Zr1 74.9(5)
C313 C312 Zr1 72.1(5)
C311 C312 H312 125.8
C313 C312 H312 125.8
Zr1 C312 H312 119.1
C314 C313 C312 107.5(7)
C314 C313 Zr1 74.1(4)
C312 C313 Zr1 75.1(4)
C314 C313 H313 126.3
C312 C313 H313 126.3
Zr1 C313 H313 116.6
C313 C314 C315 108.1(7)
C313 C314 Zr1 73.5(4)
C315 C314 Zr1 74.8(4)
C313 C314 H314 126.0
C315 C314 H314 126.0
Zr1 C314 H314 117.7
C311 C315 C314 107.6(7)
C311 C315 Zr1 74.6(4)
C314 C315 Zr1 72.6(4)
C311 C315 H315 126.2
C314 C315 H315 126.2
Zr1 C315 H315 118.6
C325 C321 C322 108.9(7)
C325 C321 Zr1 75.3(4)
C322 C321 Zr1 73.9(4)
C325 C321 H321 125.5
C322 C321 H321 125.5
Zr1 C321 H321 117.1
C321 C322 C323 106.9(7)
C321 C322 Zr1 73.1(4)
C323 C322 Zr1 74.8(5)
C321 C322 H322 126.5
C323 C322 H322 126.5
Zr1 C322 H322 117.7
C324 C323 C322 107.7(7)
C324 C323 Zr1 73.4(5)
C322 C323 Zr1 72.4(5)
C324 C323 H323 126.1
C322 C323 H323 126.1
Zr1 C323 H323 119.9
C325 C324 C323 108.5(7)
C325 C324 Zr1 74.0(4)
C323 C324 Zr1 74.2(5)
C325 C324 H324 125.8
C323 C324 H324 125.7
Zr1 C324 H324 118.0
C321 C325 C324 107.9(7)
C321 C325 Zr1 72.4(4)
C324 C325 Zr1 73.7(4)
C321 C325 H325 126.1
C324 C325 H325 126.1
Zr1 C325 H325 119.6
C412 C411 C415 108.8(7)
C412 C411 Zr2 75.2(4)
C415 C411 Zr2 71.8(4)
C412 C411 H411 125.6
C415 C411 H411 125.6
Zr2 C411 H411 119.1
C411 C412 C413 107.6(7)
C411 C412 Zr2 72.6(4)
C413 C412 Zr2 73.0(4)
C411 C412 H412 126.2
C413 C412 H412 126.2
Zr2 C412 H412 120.0
C414 C413 C412 108.7(7)
C414 C413 Zr2 72.7(4)
C412 C413 Zr2 74.7(4)
C414 C413 H413 125.7
C412 C413 H413 125.7
Zr2 C413 H413 118.8
C413 C414 C415 108.3(7)
C413 C414 Zr2 74.9(4)
C415 C414 Zr2 72.4(4)
C413 C414 H414 125.9
C415 C414 H414 125.9
Zr2 C414 H414 118.7
C414 C415 C411 106.7(7)
C414 C415 Zr2 74.4(4)
C411 C415 Zr2 75.0(4)
C414 C415 H415 126.7
C411 C415 H415 126.7
Zr2 C415 H415 116.3
C422 C421 C425 109.1(7)
C422 C421 Zr2 74.3(4)
C425 C421 Zr2 71.7(4)
C422 C421 H421 125.5
C425 C421 H421 125.5
Zr2 C421 H421 120.3
C421 C422 C423 107.2(7)
C421 C422 Zr2 73.4(4)
C423 C422 Zr2 73.0(4)
C421 C422 H422 126.4
C423 C422 H422 126.4
Zr2 C422 H422 119.1
C424 C423 C422 107.9(7)
C424 C423 Zr2 72.6(4)
C422 C423 Zr2 74.0(4)
C424 C423 H423 126.1
C422 C423 H423 126.1
Zr2 C423 H423 119.2
C423 C424 C425 108.8(7)
C423 C424 Zr2 75.0(4)
C425 C424 Zr2 72.8(4)
C423 C424 H424 125.6
C425 C424 H424 125.6
Zr2 C424 H424 118.5
C421 C425 C424 107.0(6)
C421 C425 Zr2 75.3(4)
C424 C425 Zr2 73.9(4)
C421 C425 H425 126.5
C424 C425 H425 126.5
Zr2 C425 H425 116.5
C124 Fe1 C113 146.0(3)
C124 Fe1 C121 68.5(3)
C113 Fe1 C121 108.8(3)
C124 Fe1 C122 68.7(3)
C113 Fe1 C122 132.7(3)
C121 Fe1 C122 41.3(3)
C124 Fe1 C111 134.2(3)
C113 Fe1 C111 68.2(3)
C121 Fe1 C111 144.6(3)
C122 Fe1 C111 113.5(3)
C124 Fe1 C112 172.8(3)
C113 Fe1 C112 40.9(3)
C121 Fe1 C112 113.2(3)
C122 Fe1 C112 107.6(3)
C111 Fe1 C112 40.6(3)
C124 Fe1 C115 110.4(3)
C113 Fe1 C115 68.1(3)
C121 Fe1 C115 173.0(3)
C122 Fe1 C115 145.4(3)
C111 Fe1 C115 41.0(3)
C112 Fe1 C115 68.8(3)
C124 Fe1 C125 40.7(3)
C113 Fe1 C125 114.6(3)
C121 Fe1 C125 40.6(3)
C122 Fe1 C125 68.9(3)
C111 Fe1 C125 174.0(3)
C112 Fe1 C125 144.9(3)
C115 Fe1 C125 134.2(3)
C124 Fe1 C114 115.6(3)
C113 Fe1 C114 40.4(3)
C121 Fe1 C114 133.2(3)
C122 Fe1 C114 172.5(3)
C111 Fe1 C114 68.4(3)
C112 Fe1 C114 68.8(3)
C115 Fe1 C114 40.5(3)
C125 Fe1 C114 110.0(3)
C124 Fe1 C123 40.6(3)
C113 Fe1 C123 172.5(3)
C121 Fe1 C123 68.9(3)
C122 Fe1 C123 41.0(3)
C111 Fe1 C123 109.3(3)
C112 Fe1 C123 132.6(3)
C115 Fe1 C123 115.0(3)
C125 Fe1 C123 68.6(3)
C114 Fe1 C123 146.2(3)
C212 Fe2 C223 169.4(3)
C212 Fe2 C211 40.7(3)
C223 Fe2 C211 131.1(3)
C212 Fe2 C221 115.1(3)
C223 Fe2 C221 68.4(3)
C211 Fe2 C221 146.3(3)
C212 Fe2 C213 41.1(3)
C223 Fe2 C213 148.8(4)
C211 Fe2 C213 68.9(3)
C221 Fe2 C213 109.1(3)
C212 Fe2 C215 68.6(3)
C223 Fe2 C215 109.3(3)
C211 Fe2 C215 41.0(3)
C221 Fe2 C215 171.9(3)
C213 Fe2 C215 68.6(3)
C212 Fe2 C225 107.4(3)
C223 Fe2 C225 68.2(3)
C211 Fe2 C225 113.7(3)
C221 Fe2 C225 41.1(3)
C213 Fe2 C225 131.4(3)
C215 Fe2 C225 146.2(3)
C212 Fe2 C214 68.7(3)
C223 Fe2 C214 116.9(4)
C211 Fe2 C214 68.5(3)
C221 Fe2 C214 133.1(3)
C213 Fe2 C214 41.0(3)
C215 Fe2 C214 40.2(3)
C225 Fe2 C214 171.8(3)
C212 Fe2 C224 129.6(3)
C223 Fe2 C224 41.0(3)
C211 Fe2 C224 106.8(3)
C221 Fe2 C224 68.7(3)
C213 Fe2 C224 169.4(3)
C215 Fe2 C224 115.1(3)
C225 Fe2 C224 40.3(3)
C214 Fe2 C224 147.7(3)
C212 Fe2 C222 148.2(3)
C223 Fe2 C222 40.5(3)
C211 Fe2 C222 171.0(3)
C221 Fe2 C222 40.5(3)
C213 Fe2 C222 117.0(3)
C215 Fe2 C222 132.9(3)
C225 Fe2 C222 68.2(3)
C214 Fe2 C222 110.9(3)
C224 Fe2 C222 68.6(3)
C4 O1 C1 109.6(7)
C111 Se1 Zr1 105.1(2)
C121 Se2 Zr2 105.8(2)
C211 Se3 Zr1 103.3(2)
C221 Se4 Zr2 105.1(2)
C313 Zr1 C321 83.7(3)
C313 Zr1 C314 32.4(3)
C321 Zr1 C314 83.3(3)
C313 Zr1 C322 98.8(3)
C321 Zr1 C322 33.0(3)
C314 Zr1 C322 81.3(3)
C313 Zr1 C315 53.8(3)
C321 Zr1 C315 113.2(3)
C314 Zr1 C315 32.6(3)
C322 Zr1 C315 99.6(3)
C313 Zr1 C324 135.0(3)
C321 Zr1 C324 53.7(3)
C314 Zr1 C324 134.0(3)
C322 Zr1 C324 54.1(3)
C315 Zr1 C324 150.3(3)
C313 Zr1 C312 32.8(3)
C321 Zr1 C312 114.2(3)
C314 Zr1 C312 53.6(3)
C322 Zr1 C312 131.2(3)
C315 Zr1 C312 53.0(3)
C324 Zr1 C312 153.5(3)
C313 Zr1 C325 103.5(3)
C321 Zr1 C325 32.2(2)
C314 Zr1 C325 113.7(3)
C322 Zr1 C325 54.1(2)
C315 Zr1 C325 145.1(3)
C324 Zr1 C325 32.3(3)
C312 Zr1 C325 123.9(3)
C313 Zr1 C323 131.5(3)
C321 Zr1 C323 54.0(3)
C314 Zr1 C323 111.1(3)
C322 Zr1 C323 32.8(3)
C315 Zr1 C323 118.1(3)
C324 Zr1 C323 32.3(3)
C312 Zr1 C323 163.8(3)
C325 Zr1 C323 53.7(3)
C313 Zr1 C311 53.5(3)
C321 Zr1 C311 135.0(3)
C314 Zr1 C311 53.6(3)
C322 Zr1 C311 131.3(3)
C315 Zr1 C311 32.2(3)
C324 Zr1 C311 171.2(3)
C312 Zr1 C311 31.5(3)
C325 Zr1 C311 155.1(3)
C323 Zr1 C311 147.1(3)
C313 Zr1 Se3 128.53(19)
C321 Zr1 Se3 133.80(19)
C314 Zr1 Se3 106.86(19)
C322 Zr1 Se3 102.57(19)
C315 Zr1 Se3 76.7(2)
C324 Zr1 Se3 94.6(2)
C312 Zr1 Se3 107.3(2)
C325 Zr1 Se3 127.0(2)
C323 Zr1 Se3 81.0(2)
C311 Zr1 Se3 77.7(2)
C313 Zr1 Se1 99.8(2)
C321 Zr1 Se1 102.77(18)
C314 Zr1 Se1 131.69(19)
C322 Zr1 Se1 128.12(18)
C315 Zr1 Se1 130.2(2)
C324 Zr1 Se1 79.2(2)
C312 Zr1 Se1 81.56(19)
C325 Zr1 Se1 74.53(17)
C323 Zr1 Se1 110.7(2)
C311 Zr1 Se1 98.2(2)
Se3 Zr1 Se1 102.52(4)
C415 Zr2 C425 96.7(3)
C415 Zr2 C424 81.8(3)
C425 Zr2 C424 33.3(2)
C415 Zr2 C414 33.3(3)
C425 Zr2 C414 78.6(2)
C424 Zr2 C414 81.5(2)
C415 Zr2 C411 33.2(3)
C425 Zr2 C411 129.3(2)
C424 Zr2 C411 113.0(3)
C414 Zr2 C411 54.2(2)
C415 Zr2 C423 102.2(3)
C425 Zr2 C423 54.7(2)
C424 Zr2 C423 32.5(2)
C414 Zr2 C423 112.4(2)
C411 Zr2 C423 123.7(3)
C415 Zr2 C421 129.6(2)
C425 Zr2 C421 32.9(2)
C424 Zr2 C421 54.1(3)
C414 Zr2 C421 108.6(2)
C411 Zr2 C421 162.0(2)
C423 Zr2 C421 54.0(2)
C415 Zr2 C413 54.4(3)
C425 Zr2 C413 96.9(2)
C424 Zr2 C413 111.2(3)
C414 Zr2 C413 32.3(2)
C411 Zr2 C413 53.6(2)
C423 Zr2 C413 143.5(2)
C421 Zr2 C413 115.8(2)
C415 Zr2 C422 134.2(3)
C425 Zr2 C422 54.7(2)
C424 Zr2 C422 54.3(2)
C414 Zr2 C422 132.1(2)
C411 Zr2 C422 154.5(3)
C423 Zr2 C422 33.0(2)
C421 Zr2 C422 32.3(2)
C413 Zr2 C422 148.0(2)
C415 Zr2 C412 54.5(3)
C425 Zr2 C412 128.8(2)
C424 Zr2 C412 133.6(2)
C414 Zr2 C412 53.8(2)
C411 Zr2 C412 32.2(2)
C423 Zr2 C412 155.3(2)
C421 Zr2 C412 145.2(2)
C413 Zr2 C412 32.3(2)
C422 Zr2 C412 171.4(2)
C415 Zr2 Se2 130.0(2)
C425 Zr2 Se2 103.80(18)
C424 Zr2 Se2 134.93(19)
C414 Zr2 Se2 108.06(19)
C411 Zr2 Se2 107.46(18)
C423 Zr2 Se2 126.91(18)
C421 Zr2 Se2 81.67(18)
C413 Zr2 Se2 77.94(18)
C422 Zr2 Se2 93.94(18)
C412 Zr2 Se2 77.62(18)
C415 Zr2 Se4 99.5(2)
C425 Zr2 Se4 129.97(17)
C424 Zr2 Se4 103.75(19)
C414 Zr2 Se4 132.17(19)
C411 Zr2 Se4 81.39(18)
C423 Zr2 Se4 75.66(17)
C421 Zr2 Se4 112.66(16)
C413 Zr2 Se4 130.67(18)
C422 Zr2 Se4 81.06(17)
C412 Zr2 Se4 98.61(17)
Se2 Zr2 Se4 100.98(5)

loop_
_geom_bond_atom_site_label_1
_geom_bond_atom_site_label_2
_geom_bond_distance
C1 O1 1.425(11)
C1 C2 1.497(13)
C1 H1A 0.9900
C1 H1B 0.9900
C2 C3 1.497(12)
C2 H2A 0.9900
C2 H2B 0.9900
C3 C4 1.531(12)
C3 H3A 0.9900
C3 H3B 0.9900
C4 O1 1.421(10)
C4 H4A 0.9900
C4 H4B 0.9900
C111 C112 1.420(10)
C111 C115 1.431(10)
C111 Se1 1.918(7)
C111 Fe1 2.044(7)
C112 C113 1.427(11)
C112 Fe1 2.046(7)
C112 H112 0.9500
C113 C114 1.409(12)
C113 Fe1 2.035(7)
C113 H113 0.9500
C114 C115 1.415(11)
C114 Fe1 2.046(7)
C114 H114 0.9500
C115 Fe1 2.045(8)
C115 H115 0.9500
C121 C125 1.419(9)
C121 C122 1.441(10)
C121 Se2 1.907(7)
C121 Fe1 2.042(7)
C122 C123 1.434(10)
C122 Fe1 2.044(7)
C122 H122 0.9500
C123 C124 1.419(11)
C123 Fe1 2.054(7)
C123 H123 0.9500
C124 C125 1.417(11)
C124 Fe1 2.032(7)
C124 H124 0.9500
C125 Fe1 2.046(7)
C125 H125 0.9500
C211 C212 1.414(10)
C211 C215 1.430(10)
C211 Se3 1.908(7)
C211 Fe2 2.038(7)
C212 C213 1.430(11)
C212 Fe2 2.029(7)
C212 H222 0.9500
C213 C214 1.433(12)
C213 Fe2 2.045(8)
C213 H223 0.9500
C214 C215 1.407(11)
C214 Fe2 2.049(8)
C214 H224 0.9500
C215 Fe2 2.044(7)
C215 H225 0.9500
C221 C222 1.422(10)
C221 C225 1.433(10)
C221 Se4 1.921(7)
C221 Fe2 2.041(7)
C222 C223 1.421(11)
C222 Fe2 2.070(8)
C222 H212 0.9500
C223 C224 1.433(12)
C223 Fe2 2.035(8)
C223 H213 0.9500
C224 C225 1.412(11)
C224 Fe2 2.055(7)
C224 H214 0.9500
C225 Fe2 2.046(7)
C225 H215 0.9500
C311 C312 1.370(12)
C311 C315 1.399(12)
C311 Zr1 2.532(7)
C311 H311 0.9500
C312 C313 1.411(13)
C312 Zr1 2.517(8)
C312 H312 0.9500
C313 C314 1.387(11)
C313 Zr1 2.478(8)
C313 H313 0.9500
C314 C315 1.403(12)
C314 Zr1 2.486(7)
C314 H314 0.9500
C315 Zr1 2.515(7)
C315 H315 0.9500
C321 C325 1.389(11)
C321 C322 1.414(11)
C321 Zr1 2.483(7)
C321 H321 0.9500
C322 C323 1.417(12)
C322 Zr1 2.494(8)
C322 H322 0.9500
C323 C324 1.404(12)
C323 Zr1 2.526(8)
C323 H323 0.9500
C324 C325 1.402(12)
C324 Zr1 2.516(8)
C324 H324 0.9500
C325 Zr1 2.519(7)
C325 H325 0.9500
C411 C412 1.402(11)
C411 C415 1.423(11)
C411 Zr2 2.512(7)
C411 H411 0.9500
C412 C413 1.411(11)
C412 Zr2 2.545(7)
C412 H412 0.9500
C413 C414 1.398(11)
C413 Zr2 2.525(7)
C413 H413 0.9500
C414 C415 1.422(11)
C414 Zr2 2.497(7)
C414 H414 0.9500
C415 Zr2 2.471(7)
C415 H415 0.9500
C421 C422 1.404(10)
C421 C425 1.415(10)
C421 Zr2 2.518(7)
C421 H421 0.9500
C422 C423 1.433(11)
C422 Zr2 2.528(7)
C422 H422 0.9500
C423 C424 1.398(11)
C423 Zr2 2.515(7)
C423 H423 0.9500
C424 C425 1.419(11)
C424 Zr2 2.485(7)
C424 H424 0.9500
C425 Zr2 2.471(7)
C425 H425 0.9500
Se1 Zr1 2.6434(11)
Se2 Zr2 2.6284(15)
Se3 Zr1 2.6396(12)
Se4 Zr2 2.6521(14)

loop_
_geom_torsion_atom_site_label_1
_geom_torsion_atom_site_label_2
_geom_torsion_atom_site_label_3
_geom_torsion_atom_site_label_4
_geom_torsion
O1 C1 C2 C3 -16.0(12)
C1 C2 C3 C4 28.5(11)
C2 C3 C4 O1 -31.7(10)
C115 C111 C112 C113 0.3(8)
Se1 C111 C112 C113 177.3(5)
Fe1 C111 C112 C113 59.4(5)
C115 C111 C112 Fe1 -59.0(5)
Se1 C111 C112 Fe1 118.0(6)
C111 C112 C113 C114 -0.2(8)
Fe1 C112 C113 C114 59.4(5)
C111 C112 C113 Fe1 -59.7(5)
C112 C113 C114 C115 0.1(8)
Fe1 C113 C114 C115 59.3(5)
C112 C113 C114 Fe1 -59.3(5)
C113 C114 C115 C111 0.2(8)
Fe1 C114 C115 C111 59.3(5)
C113 C114 C115 Fe1 -59.1(5)
C112 C111 C115 C114 -0.3(9)
Se1 C111 C115 C114 -177.3(5)
Fe1 C111 C115 C114 -59.5(5)
C112 C111 C115 Fe1 59.2(5)
Se1 C111 C115 Fe1 -117.9(6)
C125 C121 C122 C123 0.4(8)
Se2 C121 C122 C123 176.2(5)
Fe1 C121 C122 C123 59.7(5)
C125 C121 C122 Fe1 -59.3(5)
Se2 C121 C122 Fe1 116.5(6)
C121 C122 C123 C124 -0.9(8)
Fe1 C122 C123 C124 58.4(5)
C121 C122 C123 Fe1 -59.3(5)
C122 C123 C124 C125 1.2(8)
Fe1 C123 C124 C125 59.7(5)
C122 C123 C124 Fe1 -58.6(5)
C123 C124 C125 C121 -1.0(8)
Fe1 C124 C125 C121 59.0(5)
C123 C124 C125 Fe1 -59.9(5)
C122 C121 C125 C124 0.4(8)
Se2 C121 C125 C124 -175.5(5)
Fe1 C121 C125 C124 -58.7(5)
C122 C121 C125 Fe1 59.1(5)
Se2 C121 C125 Fe1 -116.8(5)
C215 C211 C212 C213 0.1(8)
Se3 C211 C212 C213 177.9(5)
Fe2 C211 C212 C213 59.6(5)
C215 C211 C212 Fe2 -59.4(5)
Se3 C211 C212 Fe2 118.3(5)
C211 C212 C213 C214 0.0(8)
Fe2 C212 C213 C214 59.5(5)
C211 C212 C213 Fe2 -59.5(5)
C212 C213 C214 C215 -0.1(9)
Fe2 C213 C214 C215 58.9(6)
C212 C213 C214 Fe2 -59.0(5)
C213 C214 C215 C211 0.2(9)
Fe2 C214 C215 C211 58.9(5)
C213 C214 C215 Fe2 -58.7(5)
C212 C211 C215 C214 -0.2(8)
Se3 C211 C215 C214 -177.9(5)
Fe2 C211 C215 C214 -59.4(5)
C212 C211 C215 Fe2 59.2(5)
Se3 C211 C215 Fe2 -118.5(5)
C225 C221 C222 C223 2.4(8)
Se4 C221 C222 C223 -176.8(5)
Fe2 C221 C222 C223 -57.7(5)
C225 C221 C222 Fe2 60.1(5)
Se4 C221 C222 Fe2 -119.1(5)
C221 C222 C223 C224 -2.5(9)
Fe2 C222 C223 C224 -60.2(5)
C221 C222 C223 Fe2 57.8(5)
C222 C223 C224 C225 1.5(8)
Fe2 C223 C224 C225 -59.2(5)
C222 C223 C224 Fe2 60.8(5)
C223 C224 C225 C221 0.0(8)
Fe2 C224 C225 C221 -58.8(5)
C223 C224 C225 Fe2 58.7(5)
C222 C221 C225 C224 -1.5(8)
Se4 C221 C225 C224 177.7(5)
Fe2 C221 C225 C224 59.3(5)
C222 C221 C225 Fe2 -60.8(5)
Se4 C221 C225 Fe2 118.4(5)
C315 C311 C312 C313 -0.8(9)
Zr1 C311 C312 C313 64.7(6)
C315 C311 C312 Zr1 -65.5(5)
C311 C312 C313 C314 1.0(9)
Zr1 C312 C313 C314 67.6(5)
C311 C312 C313 Zr1 -66.6(6)
C312 C313 C314 C315 -0.9(9)
Zr1 C313 C314 C315 67.4(5)
C312 C313 C314 Zr1 -68.3(5)
C312 C311 C315 C314 0.2(9)
Zr1 C311 C315 C314 -65.6(5)
C312 C311 C315 Zr1 65.8(6)
C313 C314 C315 C311 0.4(9)
Zr1 C314 C315 C311 66.9(5)
C313 C314 C315 Zr1 -66.5(5)
C325 C321 C322 C323 0.1(9)
Zr1 C321 C322 C323 -67.8(5)
C325 C321 C322 Zr1 67.8(5)
C321 C322 C323 C324 1.1(9)
Zr1 C322 C323 C324 -65.5(5)
C321 C322 C323 Zr1 66.6(5)
C322 C323 C324 C325 -1.8(9)
Zr1 C323 C324 C325 -66.6(5)
C322 C323 C324 Zr1 64.7(6)
C322 C321 C325 C324 -1.2(9)
Zr1 C321 C325 C324 65.7(5)
C322 C321 C325 Zr1 -66.9(5)
C323 C324 C325 C321 1.9(9)
Zr1 C324 C325 C321 -64.9(5)
C323 C324 C325 Zr1 66.8(5)
C415 C411 C412 C413 -0.6(8)
Zr2 C411 C412 C413 -65.2(5)
C415 C411 C412 Zr2 64.5(5)
C411 C412 C413 C414 -0.5(8)
Zr2 C412 C413 C414 -65.3(5)
C411 C412 C413 Zr2 64.9(5)
C412 C413 C414 C415 1.3(8)
Zr2 C413 C414 C415 -65.2(5)
C412 C413 C414 Zr2 66.6(5)
C413 C414 C415 C411 -1.7(8)
Zr2 C414 C415 C411 -68.6(5)
C413 C414 C415 Zr2 66.9(5)
C412 C411 C415 C414 1.4(8)
Zr2 C411 C415 C414 68.2(5)
C412 C411 C415 Zr2 -66.8(5)
C425 C421 C422 C423 -1.9(8)
Zr2 C421 C422 C423 -65.7(5)
C425 C421 C422 Zr2 63.8(5)
C421 C422 C423 C424 0.8(8)
Zr2 C422 C423 C424 -65.2(5)
C421 C422 C423 Zr2 66.0(5)
C422 C423 C424 C425 0.6(8)
Zr2 C423 C424 C425 -65.5(5)
C422 C423 C424 Zr2 66.1(5)
C422 C421 C425 C424 2.3(8)
Zr2 C421 C425 C424 67.7(5)
C422 C421 C425 Zr2 -65.4(5)
C423 C424 C425 C421 -1.8(8)
Zr2 C424 C425 C421 -68.7(5)
C423 C424 C425 Zr2 66.9(5)
C3 C4 O1 C1 22.1(10)
C2 C1 O1 C4 -4.2(12)
